data_4519299
loop_
_publ_author_name
'Nishimura, Kazuki'
'Wang, Yanzhao'
'Ogura, Yoshihiro'
'Kumagai, Jun'
'Ishihara, Kazuaki'

_publ_section_title
;
 A \p--Cu(II)&#x2212;\p Complex as an Extremely Active Catalyst for
 Enantioselective \a-Halogenation of N-Acyl-3,5-dimethylpyrazoles
;
_journal_issue 2
_journal_name_full 'ACS Catalysis'
_journal_page_first 1012
_journal_page_last 1017
_journal_paper_doi 10.1021/acscatal.1c05500
_journal_volume 12
_journal_year 2022
_chemical_absolute_configuration 'CHOOSE rm ad rmad syn or unk'
_chemical_formula_moiety 'C41 H48 Cu F6 N4 O10 S2'
_chemical_formula_sum 'C41 H48 Cu F6 N4 O10 S2'
_chemical_formula_weight 998.51
_space_group_crystal_system orthorhombic
_space_group_IT_number 19
_space_group_name_Hall 'P 2ac 2ab'
_space_group_name_H-M_alt 'P 21 21 21'
_atom_sites_solution_hydrogens geom
_atom_sites_solution_primary direct
_atom_sites_solution_secondary difmap
_cell_angle_alpha 90.0000
_cell_angle_beta 90.0000
_cell_angle_gamma 90.0000
_cell_formula_units_Z 4
_cell_length_a 14.6616(11)
_cell_length_b 15.7092(13)
_cell_length_c 19.6198(16)
_cell_measurement_reflns_used 16433
_cell_measurement_temperature 123
_cell_measurement_theta_max 27.50
_cell_measurement_theta_min 3.10
_cell_volume 4518.9(6)
_computing_cell_refinement 'CrystalClear-SM Expert 2.1 b29'
_computing_data_collection 'CrystalClear-SM Expert 2.1 b29 (Rigaku, 2013)'
_computing_data_reduction 'CrystalClear-SM Expert 2.1 b29'
_computing_molecular_graphics 'CrystalStructure 4.2.2'
_computing_publication_material 'CrystalStructure 4.2.2 (Rigaku, 2016)'
_computing_structure_refinement 'SHELXL Version 2016/4 (Sheldrick, 2008)'
_computing_structure_solution 'SHELXT Version 2014/5 (Sheldrick, 2014)'
_diffrn_ambient_temperature 123
_diffrn_detector_area_resol_mean 5.814
_diffrn_measured_fraction_theta_full 0.997
_diffrn_measured_fraction_theta_max 0.996
_diffrn_measurement_device_type 'Rigaku XtaLAB P200'
_diffrn_measurement_method \w
_diffrn_radiation_type 'Mo K\a'
_diffrn_radiation_wavelength 0.71075
_diffrn_reflns_av_R_equivalents 0.1213
_diffrn_reflns_Laue_measured_fraction_full 0.997
_diffrn_reflns_Laue_measured_fraction_max 0.996
_diffrn_reflns_limit_h_max 15
_diffrn_reflns_limit_h_min -18
_diffrn_reflns_limit_k_max 16
_diffrn_reflns_limit_k_min -20
_diffrn_reflns_limit_l_max 25
_diffrn_reflns_limit_l_min -25
_diffrn_reflns_number 38289
_diffrn_reflns_point_group_measured_fraction_full 0.996
_diffrn_reflns_point_group_measured_fraction_max 0.992
_diffrn_reflns_theta_full 25.242
_diffrn_reflns_theta_max 27.471
_diffrn_reflns_theta_min 3.067
_diffrn_standards_number 0
_exptl_absorpt_coefficient_mu 0.660
_exptl_absorpt_correction_T_max 0.876
_exptl_absorpt_correction_T_min 0.783
_exptl_absorpt_correction_type multi-scan
_exptl_absorpt_process_details 'REQAB (Rigaku, 1998)'
_exptl_crystal_colour blue
_exptl_crystal_density_diffrn 1.468
_exptl_crystal_density_method 'not measured'
_exptl_crystal_description prism
_exptl_crystal_F_000 2068.00
_exptl_crystal_size_max 0.300
_exptl_crystal_size_mid 0.300
_exptl_crystal_size_min 0.200
_refine_diff_density_max 1.16
_refine_diff_density_min -0.66
_refine_ls_abs_structure_details
;
 Flack x determined using 3948 quotients [(I+)-(I-)]/[(I+)+(I-)]
 (Parsons, Flack and Wagner, Acta Cryst. B69 (2013) 249-259).
;
_refine_ls_abs_structure_Flack 0.003(7)
_refine_ls_extinction_method none
_refine_ls_goodness_of_fit_ref 1.033
_refine_ls_hydrogen_treatment mixed
_refine_ls_number_parameters 605
_refine_ls_number_reflns 10264
_refine_ls_number_restraints 0
_refine_ls_R_factor_all 0.0443
_refine_ls_R_factor_gt 0.0411
_refine_ls_shift/su_max 0.001
_refine_ls_structure_factor_coef Fsqd
_refine_ls_weighting_details 'w = 1/[\s^2^(Fo^2^)+(0.0670P)^2^] where P=(Fo^2^+2Fc^2^)/3'
_refine_ls_weighting_scheme calc
_refine_ls_wR_factor_gt 0.1084
_refine_ls_wR_factor_ref 0.1099
_reflns_Friedel_coverage 0.807
_reflns_Friedel_fraction_full 0.996
_reflns_Friedel_fraction_max 0.987
_reflns_number_gt 9524
_reflns_number_total 10264
_reflns_threshold_expression F^2^>2.0\s(F^2^)
_cod_data_source_file cs1c05500_si_003.cif
_cod_data_source_block KN5-8126-1
_cod_database_code 4519299

loop_
_space_group_symop_id
_space_group_symop_operation_xyz
1 +X,+Y,+Z
2 1/2-X,-Y,1/2+Z
3 1/2+X,1/2-Y,-Z
4 -X,1/2+Y,1/2-Z

loop_
_atom_site_label
_atom_site_type_symbol
_atom_site_fract_x
_atom_site_fract_y
_atom_site_fract_z
_atom_site_U_iso_or_equiv
_atom_site_adp_type
_atom_site_occupancy
_atom_site_site_symmetry_order
_atom_site_calc_flag
_atom_site_refinement_flags_posn
_atom_site_refinement_flags_adp
_atom_site_refinement_flags_occupancy
_atom_site_disorder_assembly
_atom_site_disorder_group
CU1 Cu 0.60990(3) 0.55836(2) 0.44617(2) 0.01451(10) Uani 1 1 d . . . . .
S1 S 0.39847(6) 0.56249(5) 0.51178(4) 0.01860(16) Uani 1 1 d . . . . .
S2 S 0.90331(8) 0.48498(5) 0.64505(5) 0.0313(2) Uani 1 1 d . . . . .
F4 F 0.3733(2) 0.62393(17) 0.63485(12) 0.0424(6) Uani 1 1 d . . . . .
F5 F 0.3626(2) 0.48916(17) 0.62798(13) 0.0472(7) Uani 1 1 d . . . . .
F6 F 0.25441(17) 0.5680(2) 0.59029(13) 0.0452(6) Uani 1 1 d . . . . .
F10 F 0.89598(19) 0.32453(13) 0.61160(10) 0.0349(5) Uani 1 1 d . . . . .
F11 F 0.9842(2) 0.35113(17) 0.69657(14) 0.0511(8) Uani 1 1 d . . . . .
F16 F 0.8392(2) 0.35064(19) 0.70961(14) 0.0555(8) Uani 1 1 d . . . . .
O7 O 0.49312(16) 0.54193(15) 0.52783(11) 0.0209(5) Uani 1 1 d . . . . .
O8 O 0.6969(2) 0.58401(16) 0.51893(13) 0.0287(6) Uani 1 1 d . . . . .
O9 O 0.3836(2) 0.64853(17) 0.48893(13) 0.0298(6) Uani 1 1 d . . . . .
O18 O 0.35065(19) 0.49734(19) 0.47503(14) 0.0320(6) Uani 1 1 d . . . . .
O19 O 0.5751(2) 0.7095(2) 0.66619(19) 0.0473(8) Uani 1 1 d . . . . .
O20 O 0.51836(16) 0.53959(13) 0.37594(11) 0.0175(5) Uani 1 1 d . . . . .
O22 O 0.9076(3) 0.52740(19) 0.70962(16) 0.0472(9) Uani 1 1 d . . . . .
O23 O 0.8155(3) 0.4906(2) 0.6107(2) 0.0671(12) Uani 1 1 d . . . . .
O30 O 0.9820(3) 0.4937(2) 0.60310(19) 0.0607(11) Uani 1 1 d . . . . .
O64 O 0.5427(2) 0.59877(18) 0.73413(15) 0.0358(7) Uani 1 1 d . . . . .
N12 N 0.64487(19) 0.71912(16) 0.50182(13) 0.0154(5) Uani 1 1 d . . . . .
N13 N 0.59790(19) 0.68451(15) 0.44801(13) 0.0160(5) Uani 1 1 d . . . . .
N14 N 0.64591(18) 0.43687(17) 0.41792(12) 0.0135(5) Uani 1 1 d . . . . .
N15 N 0.43228(19) 0.44213(17) 0.32456(13) 0.0173(5) Uani 1 1 d . . . . .
C3 C 0.5526(2) 0.74767(19) 0.41827(16) 0.0167(6) Uani 1 1 d . . . . .
C21 C 0.5021(2) 0.46202(18) 0.36396(15) 0.0157(6) Uani 1 1 d . . . . .
C24 C 0.6286(2) 0.80514(19) 0.50618(17) 0.0186(7) Uani 1 1 d . . . . .
C25 C 0.3713(3) 0.5085(2) 0.29718(18) 0.0247(8) Uani 1 1 d . . . . .
H25A H 0.403298 0.544796 0.263590 0.030 Uiso 1 1 calc R U . . .
H25B H 0.346677 0.544828 0.334096 0.030 Uiso 1 1 calc R U . . .
C26 C 0.7026(2) 0.6628(2) 0.53665(15) 0.0171(6) Uani 1 1 d . . . . .
C27 C 0.5713(2) 0.82441(19) 0.45371(17) 0.0205(7) Uani 1 1 d . . . . .
H27 H 0.548079 0.879232 0.442858 0.025 Uiso 1 1 calc R U . . .
C28 C 0.6630(3) 0.8628(2) 0.5607(2) 0.0240(7) Uani 1 1 d . . . . .
C29 C 0.5143(2) 0.34979(19) 0.45684(16) 0.0178(6) Uani 1 1 d . . . . .
H29A H 0.496329 0.393574 0.490542 0.021 Uiso 1 1 calc R U . . .
H29B H 0.458259 0.320726 0.441061 0.021 Uiso 1 1 calc R U . . .
C31 C 0.8666(2) 0.4994(2) 0.41272(16) 0.0209(7) Uani 1 1 d . . . . .
C32 C 0.7159(2) 0.4398(2) 0.36003(14) 0.0146(6) Uani 1 1 d . . . . .
H32 H 0.681682 0.460020 0.318996 0.018 Uiso 1 1 calc R U . . .
C33 C 0.4942(3) 0.7343(2) 0.35770(16) 0.0216(7) Uani 1 1 d . . . . .
H33A H 0.467101 0.788629 0.343847 0.026 Uiso 1 1 calc R U . . .
H33B H 0.531180 0.711593 0.320275 0.026 Uiso 1 1 calc R U . . .
H33C H 0.445607 0.693761 0.368856 0.026 Uiso 1 1 calc R U . . .
C34 C 0.5609(2) 0.39327(19) 0.39580(16) 0.0148(6) Uani 1 1 d . . . . .
H34 H 0.576081 0.349504 0.360567 0.018 Uiso 1 1 calc R U . . .
C35 C 0.7851(2) 0.5092(2) 0.37583(15) 0.0165(6) Uani 1 1 d . . . . .
C36 C 0.8053(2) 0.3037(2) 0.38625(16) 0.0197(7) Uani 1 1 d . . . . .
C37 C 0.5766(2) 0.2854(2) 0.49085(17) 0.0200(7) Uani 1 1 d . . . . .
C38 C 0.7487(2) 0.35055(19) 0.34267(15) 0.0155(6) Uani 1 1 d . . . . .
C39 C 0.7152(3) 0.3134(2) 0.28332(15) 0.0197(7) Uani 1 1 d . . . . .
H39 H 0.677115 0.345865 0.253967 0.024 Uiso 1 1 calc R U . . .
C40 C 0.8888(3) 0.6542(2) 0.4077(2) 0.0317(8) Uani 1 1 d . . . . .
H40 H 0.923900 0.702898 0.419586 0.038 Uiso 1 1 calc R U . . .
C41 C 0.8270(3) 0.2200(2) 0.36788(18) 0.0264(8) Uani 1 1 d . . . . .
H41 H 0.865587 0.187548 0.396790 0.032 Uiso 1 1 calc R U . . .
C42 C 0.9161(3) 0.5736(2) 0.42776(19) 0.0289(8) Uani 1 1 d . . . . .
H42 H 0.971140 0.568182 0.452961 0.035 Uiso 1 1 calc R U . . .
C43 C 0.6005(3) 0.2100(2) 0.4581(2) 0.0291(8) Uani 1 1 d . . . . .
H43 H 0.575509 0.197266 0.414640 0.035 Uiso 1 1 calc R U . . .
C44 C 0.9087(2) 0.4164(2) 0.43554(18) 0.0252(7) Uani 1 1 d . . . . .
H44A H 0.944164 0.427772 0.477487 0.030 Uiso 1 1 calc R U . . .
H44B H 0.952526 0.398239 0.400053 0.030 Uiso 1 1 calc R U . . .
C45 C 0.8094(3) 0.6625(2) 0.37001(19) 0.0265(8) Uani 1 1 d . . . . .
H45 H 0.789642 0.717028 0.355041 0.032 Uiso 1 1 calc R U . . .
C46 C 0.3444(3) 0.5607(2) 0.59523(17) 0.0247(7) Uani 1 1 d . . . . .
C47 C 0.6139(3) 0.3024(3) 0.55417(18) 0.0326(8) Uani 1 1 d . . . . .
H47 H 0.598462 0.353634 0.577122 0.039 Uiso 1 1 calc R U . . .
C48 C 0.7673(3) 0.6965(2) 0.58830(19) 0.0241(7) Uani 1 1 d . . . . .
C49 C 0.7593(3) 0.5908(2) 0.35446(17) 0.0208(7) Uani 1 1 d . . . . .
H49 H 0.705208 0.596994 0.328241 0.025 Uiso 1 1 calc R U . . .
C50 C 0.4080(3) 0.3569(2) 0.29951(18) 0.0257(8) Uani 1 1 d . . . . .
H50A H 0.376675 0.323370 0.335209 0.031 Uiso 1 1 calc R U . . .
H50B H 0.462789 0.325485 0.284078 0.031 Uiso 1 1 calc R U . . .
C51 C 0.7364(3) 0.2295(2) 0.26609(17) 0.0266(8) Uani 1 1 d . . . . .
H51 H 0.712019 0.204584 0.225912 0.032 Uiso 1 1 calc R U . . .
C52 C 0.5355(3) 0.6798(3) 0.7143(2) 0.0354(9) Uani 1 1 d . . . . .
C53 C 0.8447(3) 0.3415(2) 0.45001(18) 0.0240(7) Uani 1 1 d . . . . .
H53A H 0.878795 0.296855 0.474938 0.029 Uiso 1 1 calc R U . . .
H53B H 0.794330 0.361069 0.479729 0.029 Uiso 1 1 calc R U . . .
C54 C 0.6608(3) 0.1531(3) 0.4887(2) 0.0386(10) Uani 1 1 d . . . . .
H54 H 0.677030 0.102024 0.465880 0.046 Uiso 1 1 calc R U . . .
C55 C 0.7936(3) 0.1831(2) 0.30845(19) 0.0314(9) Uani 1 1 d . . . . .
H55 H 0.809807 0.126316 0.296934 0.038 Uiso 1 1 calc R U . . .
C56 C 0.6972(3) 0.1707(3) 0.5522(3) 0.0447(11) Uani 1 1 d . . . . .
H56 H 0.737972 0.131641 0.573187 0.054 Uiso 1 1 calc R U . . .
C57 C 0.2959(3) 0.4567(3) 0.2634(3) 0.0431(11) Uani 1 1 d . . . . .
H57A H 0.269594 0.487628 0.224039 0.052 Uiso 1 1 calc R U . . .
H57B H 0.246550 0.443422 0.296175 0.052 Uiso 1 1 calc R U . . .
C58 C 0.6741(3) 0.2449(3) 0.5847(2) 0.0448(11) Uani 1 1 d . . . . .
H58 H 0.699169 0.257311 0.628280 0.054 Uiso 1 1 calc R U . . .
C59 C 0.3446(4) 0.3759(3) 0.2403(2) 0.0442(12) Uani 1 1 d . . . . .
H59A H 0.300798 0.328778 0.233043 0.053 Uiso 1 1 calc R U . . .
H59B H 0.379254 0.385689 0.197744 0.053 Uiso 1 1 calc R U . . .
C60 C 0.9047(3) 0.3730(2) 0.66689(16) 0.0275(8) Uani 1 1 d . . . . .
C61 C 0.5840(4) 0.4549(3) 0.7131(2) 0.0484(12) Uani 1 1 d . . . . .
H61A H 0.623432 0.417229 0.686380 0.058 Uiso 1 1 calc R U . . .
H61B H 0.596913 0.447223 0.761771 0.058 Uiso 1 1 calc R U . . .
H61C H 0.520000 0.441084 0.704103 0.058 Uiso 1 1 calc R U . . .
C62 C 0.6021(3) 0.5458(3) 0.6935(2) 0.0381(9) Uani 1 1 d . . . . .
H62A H 0.666654 0.560508 0.702334 0.046 Uiso 1 1 calc R U . . .
H62B H 0.589424 0.554344 0.644429 0.046 Uiso 1 1 calc R U . . .
C63 C 0.4712(4) 0.7275(3) 0.7585(3) 0.0520(13) Uani 1 1 d . . . . .
H63A H 0.447761 0.689617 0.794129 0.062 Uiso 1 1 calc R U . . .
H63B H 0.503133 0.775529 0.779664 0.062 Uiso 1 1 calc R U . . .
H63C H 0.420344 0.748827 0.730995 0.062 Uiso 1 1 calc R U . . .
H17 H 0.639(3) 0.846(3) 0.603(2) 0.021(10) Uiso 1 1 d . . . . .
H65 H 0.727(3) 0.859(3) 0.565(2) 0.026(11) Uiso 1 1 d . . . . .
H66 H 0.645(3) 0.922(3) 0.552(2) 0.032(11) Uiso 1 1 d . . . . .
H68 H 0.809(3) 0.731(3) 0.565(2) 0.025(11) Uiso 1 1 d . . . . .
H69 H 0.730(4) 0.726(4) 0.624(3) 0.051(15) Uiso 1 1 d . . . . .
H70 H 0.799(4) 0.653(4) 0.608(3) 0.055(16) Uiso 1 1 d . . . . .
H72 H 0.666(3) 0.409(3) 0.452(2) 0.022(10) Uiso 1 1 d . . . . .

loop_
_atom_site_aniso_label
_atom_site_aniso_U_11
_atom_site_aniso_U_22
_atom_site_aniso_U_33
_atom_site_aniso_U_23
_atom_site_aniso_U_13
_atom_site_aniso_U_12
CU1 0.01572(19) 0.01031(16) 0.01750(16) -0.00148(13) -0.00258(15) 0.00076(14)
S1 0.0168(4) 0.0189(3) 0.0202(3) 0.0005(3) 0.0028(3) 0.0001(3)
S2 0.0492(7) 0.0155(4) 0.0291(4) 0.0010(3) -0.0044(4) 0.0089(4)
F4 0.0513(17) 0.0440(13) 0.0319(11) -0.0160(11) 0.0025(12) 0.0007(12)
F5 0.0583(19) 0.0368(14) 0.0466(14) 0.0238(11) 0.0214(13) 0.0094(12)
F6 0.0205(11) 0.0744(19) 0.0405(12) 0.0036(13) 0.0118(10) 0.0052(12)
F10 0.0520(15) 0.0241(10) 0.0284(10) -0.0046(8) -0.0040(11) -0.0003(11)
F11 0.068(2) 0.0373(14) 0.0481(14) 0.0013(12) -0.0269(15) 0.0181(14)
F16 0.079(2) 0.0477(16) 0.0395(13) 0.0010(12) 0.0254(15) -0.0164(16)
O7 0.0156(12) 0.0226(12) 0.0243(11) 0.0004(9) 0.0020(10) 0.0000(9)
O8 0.0321(15) 0.0234(13) 0.0306(12) -0.0001(10) 0.0008(12) 0.0002(11)
O9 0.0249(14) 0.0281(13) 0.0364(13) 0.0139(10) 0.0028(12) 0.0021(11)
O18 0.0198(13) 0.0409(16) 0.0354(14) -0.0136(12) -0.0021(11) -0.0038(12)
O19 0.0406(19) 0.0374(16) 0.064(2) 0.0149(16) 0.0011(17) -0.0055(14)
O20 0.0179(12) 0.0131(10) 0.0214(10) -0.0003(8) -0.0026(9) 0.0012(8)
O22 0.069(3) 0.0304(14) 0.0419(15) -0.0127(13) 0.0026(17) 0.0110(16)
O23 0.075(3) 0.043(2) 0.082(3) -0.0010(19) -0.042(2) 0.029(2)
O30 0.085(3) 0.0412(19) 0.055(2) -0.0005(16) 0.027(2) -0.0264(19)
O64 0.0403(17) 0.0324(14) 0.0347(14) 0.0024(12) 0.0025(13) 0.0055(13)
N12 0.0153(13) 0.0123(11) 0.0186(12) -0.0005(10) -0.0007(11) -0.0006(10)
N13 0.0194(14) 0.0095(10) 0.0190(11) -0.0003(9) 0.0004(12) 0.0018(10)
N14 0.0141(12) 0.0135(11) 0.0130(10) 0.0000(10) -0.0005(10) 0.0007(10)
N15 0.0178(14) 0.0144(12) 0.0196(11) -0.0012(10) -0.0034(10) 0.0011(11)
C3 0.0161(15) 0.0138(13) 0.0200(13) 0.0043(11) 0.0038(13) 0.0021(11)
C21 0.0182(16) 0.0143(14) 0.0147(12) -0.0002(10) 0.0020(12) 0.0006(11)
C24 0.0194(18) 0.0111(13) 0.0253(15) -0.0021(12) 0.0073(13) -0.0009(11)
C25 0.024(2) 0.0211(16) 0.0288(16) 0.0016(13) -0.0092(14) 0.0048(14)
C26 0.0189(16) 0.0148(14) 0.0175(13) 0.0002(11) 0.0008(13) -0.0005(12)
C27 0.0212(17) 0.0128(13) 0.0273(16) 0.0015(12) 0.0051(14) 0.0020(12)
C28 0.0238(19) 0.0158(15) 0.0324(17) -0.0067(14) 0.0004(16) -0.0008(13)
C29 0.0179(16) 0.0143(13) 0.0213(14) 0.0036(11) -0.0002(13) -0.0015(11)
C31 0.0176(17) 0.0259(17) 0.0192(14) -0.0041(12) 0.0011(13) -0.0014(13)
C32 0.0160(15) 0.0126(13) 0.0152(12) 0.0005(11) 0.0007(11) 0.0016(12)
C33 0.0244(18) 0.0208(15) 0.0195(14) 0.0023(12) -0.0012(14) 0.0026(13)
C34 0.0121(15) 0.0130(14) 0.0192(13) -0.0004(11) -0.0001(12) -0.0002(11)
C35 0.0157(16) 0.0178(15) 0.0159(13) -0.0037(11) 0.0035(12) -0.0034(12)
C36 0.0203(18) 0.0180(15) 0.0207(14) 0.0030(12) 0.0021(13) 0.0033(12)
C37 0.0192(17) 0.0153(14) 0.0253(15) 0.0073(12) 0.0025(14) -0.0045(12)
C38 0.0176(16) 0.0127(13) 0.0161(13) 0.0018(11) 0.0023(12) -0.0005(11)
C39 0.0258(19) 0.0160(15) 0.0172(14) 0.0015(12) 0.0012(13) -0.0009(13)
C40 0.030(2) 0.0265(17) 0.0381(18) -0.0061(15) 0.0052(18) -0.0150(16)
C41 0.032(2) 0.0197(16) 0.0278(16) 0.0048(13) 0.0004(16) 0.0100(15)
C42 0.0199(17) 0.0341(19) 0.0326(17) -0.0064(15) -0.0020(15) -0.0075(15)
C43 0.034(2) 0.0170(15) 0.0367(18) 0.0036(13) -0.0017(18) 0.0015(15)
C44 0.0195(18) 0.0286(16) 0.0273(16) -0.0039(13) -0.0070(14) 0.0035(13)
C45 0.031(2) 0.0176(16) 0.0307(17) 0.0023(13) 0.0066(16) -0.0036(14)
C46 0.0237(18) 0.0248(16) 0.0258(15) 0.0025(14) 0.0056(14) 0.0025(15)
C47 0.035(2) 0.0373(19) 0.0251(16) 0.0052(15) -0.0024(19) -0.0012(17)
C48 0.0248(19) 0.0206(16) 0.0268(16) -0.0034(14) -0.0093(16) -0.0007(14)
C49 0.0208(17) 0.0205(15) 0.0211(14) 0.0023(12) 0.0049(14) -0.0020(13)
C50 0.027(2) 0.0181(15) 0.0324(17) -0.0052(13) -0.0119(16) 0.0011(14)
C51 0.041(2) 0.0173(15) 0.0218(15) -0.0024(12) 0.0007(16) -0.0017(15)
C52 0.031(2) 0.032(2) 0.044(2) -0.0025(18) -0.0081(18) 0.0026(17)
C53 0.0242(18) 0.0241(16) 0.0237(15) 0.0033(13) -0.0046(15) 0.0070(14)
C54 0.042(3) 0.0242(18) 0.050(2) 0.0098(17) 0.006(2) 0.0089(17)
C55 0.045(2) 0.0161(16) 0.0332(18) 0.0010(14) 0.0020(18) 0.0079(16)
C56 0.032(2) 0.049(3) 0.054(3) 0.024(2) 0.001(2) 0.0119(19)
C57 0.037(2) 0.036(2) 0.056(3) -0.0118(19) -0.027(2) 0.0117(18)
C58 0.041(3) 0.060(3) 0.0336(19) 0.016(2) -0.011(2) 0.005(2)
C59 0.051(3) 0.031(2) 0.051(2) -0.0146(19) -0.033(2) 0.011(2)
C60 0.041(2) 0.0241(16) 0.0171(13) 0.0018(12) 0.0012(15) -0.0027(16)
C61 0.063(3) 0.034(2) 0.048(2) -0.0049(19) -0.025(2) 0.008(2)
C62 0.041(3) 0.036(2) 0.0371(19) -0.0064(16) -0.0003(19) 0.006(2)
C63 0.056(3) 0.048(3) 0.052(3) -0.011(2) -0.007(3) 0.017(2)

loop_
_atom_type_symbol
_atom_type_description
_atom_type_scat_dispersion_real
_atom_type_scat_dispersion_imag
_atom_type_scat_source
C C 0.0033 0.0016
;
International Tables for Crystallography
(Vol. C, Tables 4.2.6.8 and 6.1.1.4)
;
H H 0.0000 0.0000
;
International Tables for Crystallography
(Vol. C, Table 6.1.1.4)
;
Cu Cu 0.3201 1.2651
;
International Tables for Crystallography
(Vol. C, Tables 4.2.6.8 and 6.1.1.4)
;
F F 0.0171 0.0103
;
International Tables for Crystallography
(Vol. C, Tables 4.2.6.8 and 6.1.1.4)
;
N N 0.0061 0.0033
;
International Tables for Crystallography
(Vol. C, Tables 4.2.6.8 and 6.1.1.4)
;
O O 0.0106 0.0060
;
International Tables for Crystallography
(Vol. C, Tables 4.2.6.8 and 6.1.1.4)
;
S S 0.1246 0.1234
;
International Tables for Crystallography
(Vol. C, Tables 4.2.6.8 and 6.1.1.4)
;

loop_
_geom_angle_atom_site_label_1
_geom_angle_atom_site_label_2
_geom_angle_atom_site_label_3
_geom_angle
_geom_angle_site_symmetry_1
_geom_angle_site_symmetry_3
_geom_angle_publ_flag
O20 CU1 O8 176.01(10) . . ?
O20 CU1 N13 95.90(10) . . ?
O8 CU1 N13 80.76(11) . . ?
O20 CU1 N14 81.11(10) . . ?
O8 CU1 N14 102.73(11) . . ?
N13 CU1 N14 162.16(10) . . ?
O20 CU1 O7 87.92(9) . . ?
O8 CU1 O7 90.02(10) . . ?
N13 CU1 O7 91.86(10) . . ?
N14 CU1 O7 105.54(9) . . ?
O18 S1 O9 116.02(18) . . ?
O18 S1 O7 114.53(16) . . ?
O9 S1 O7 114.76(16) . . ?
O18 S1 C46 103.20(17) . . ?
O9 S1 C46 103.24(17) . . ?
O7 S1 C46 102.50(15) . . ?
O30 S2 O22 115.5(2) . . ?
O30 S2 O23 116.3(3) . . ?
O22 S2 O23 114.8(2) . . ?
O30 S2 C60 102.8(2) . . ?
O22 S2 C60 104.00(17) . . ?
O23 S2 C60 100.3(2) . . ?
S1 O7 CU1 121.30(13) . . ?
C26 O8 CU1 115.9(2) . . ?
C21 O20 CU1 114.1(2) . . ?
C52 O64 C62 115.9(3) . . ?
N13 N12 C24 110.5(2) . . ?
N13 N12 C26 115.3(2) . . ?
C24 N12 C26 134.0(3) . . ?
C3 N13 N12 107.0(2) . . ?
C3 N13 CU1 141.2(2) . . ?
N12 N13 CU1 111.34(18) . . ?
C34 N14 C32 111.0(2) . . ?
C34 N14 CU1 106.92(18) . . ?
C32 N14 CU1 110.11(19) . . ?
C34 N14 H72 106(3) . . ?
C32 N14 H72 112(3) . . ?
CU1 N14 H72 111(3) . . ?
C21 N15 C50 126.8(3) . . ?
C21 N15 C25 121.1(3) . . ?
C50 N15 C25 112.0(3) . . ?
N13 C3 C27 108.8(3) . . ?
N13 C3 C33 122.4(3) . . ?
C27 C3 C33 128.8(3) . . ?
O20 C21 N15 118.9(3) . . ?
O20 C21 C34 120.2(3) . . ?
N15 C21 C34 120.9(3) . . ?
C27 C24 N12 106.2(3) . . ?
C27 C24 C28 128.0(3) . . ?
N12 C24 C28 125.7(3) . . ?
N15 C25 C57 102.8(3) . . ?
N15 C25 H25A 111.2 . . ?
C57 C25 H25A 111.2 . . ?
N15 C25 H25B 111.2 . . ?
C57 C25 H25B 111.2 . . ?
H25A C25 H25B 109.1 . . ?
O8 C26 N12 115.8(3) . . ?
O8 C26 C48 124.6(3) . . ?
N12 C26 C48 119.6(3) . . ?
C24 C27 C3 107.5(3) . . ?
C24 C27 H27 126.3 . . ?
C3 C27 H27 126.3 . . ?
C24 C28 H17 110(3) . . ?
C24 C28 H65 111(3) . . ?
H17 C28 H65 106(4) . . ?
C24 C28 H66 111(3) . . ?
H17 C28 H66 109(4) . . ?
H65 C28 H66 110(4) . . ?
C37 C29 C34 111.8(3) . . ?
C37 C29 H29A 109.3 . . ?
C34 C29 H29A 109.3 . . ?
C37 C29 H29B 109.3 . . ?
C34 C29 H29B 109.3 . . ?
H29A C29 H29B 107.9 . . ?
C42 C31 C35 117.2(3) . . ?
C42 C31 C44 116.3(3) . . ?
C35 C31 C44 126.5(3) . . ?
C38 C32 C35 119.7(3) . . ?
C38 C32 N14 110.5(2) . . ?
C35 C32 N14 108.5(2) . . ?
C38 C32 H32 105.7 . . ?
C35 C32 H32 105.7 . . ?
N14 C32 H32 105.7 . . ?
C3 C33 H33A 109.5 . . ?
C3 C33 H33B 109.5 . . ?
H33A C33 H33B 109.5 . . ?
C3 C33 H33C 109.5 . . ?
H33A C33 H33C 109.5 . . ?
H33B C33 H33C 109.5 . . ?
N14 C34 C21 105.6(2) . . ?
N14 C34 C29 110.4(2) . . ?
C21 C34 C29 112.6(3) . . ?
N14 C34 H34 109.4 . . ?
C21 C34 H34 109.4 . . ?
C29 C34 H34 109.4 . . ?
C49 C35 C31 119.0(3) . . ?
C49 C35 C32 114.5(3) . . ?
C31 C35 C32 126.4(3) . . ?
C41 C36 C38 118.1(3) . . ?
C41 C36 C53 119.9(3) . . ?
C38 C36 C53 122.0(3) . . ?
C47 C37 C43 118.6(3) . . ?
C47 C37 C29 120.3(3) . . ?
C43 C37 C29 121.1(3) . . ?
C39 C38 C36 120.0(3) . . ?
C39 C38 C32 117.5(3) . . ?
C36 C38 C32 122.4(3) . . ?
C38 C39 C51 121.3(3) . . ?
C38 C39 H39 119.4 . . ?
C51 C39 H39 119.4 . . ?
C42 C40 C45 118.7(3) . . ?
C42 C40 H40 120.7 . . ?
C45 C40 H40 120.7 . . ?
C55 C41 C36 121.8(3) . . ?
C55 C41 H41 119.1 . . ?
C36 C41 H41 119.1 . . ?
C40 C42 C31 123.4(4) . . ?
C40 C42 H42 118.3 . . ?
C31 C42 H42 118.3 . . ?
C37 C43 C54 120.5(4) . . ?
C37 C43 H43 119.8 . . ?
C54 C43 H43 119.8 . . ?
C31 C44 C53 117.9(3) . . ?
C31 C44 H44A 107.8 . . ?
C53 C44 H44A 107.8 . . ?
C31 C44 H44B 107.8 . . ?
C53 C44 H44B 107.8 . . ?
H44A C44 H44B 107.2 . . ?
C49 C45 C40 119.3(3) . . ?
C49 C45 H45 120.4 . . ?
C40 C45 H45 120.4 . . ?
F5 C46 F6 108.1(3) . . ?
F5 C46 F4 106.7(3) . . ?
F6 C46 F4 107.0(3) . . ?
F5 C46 S1 111.3(3) . . ?
F6 C46 S1 111.4(2) . . ?
F4 C46 S1 112.1(3) . . ?
C37 C47 C58 120.7(4) . . ?
C37 C47 H47 119.6 . . ?
C58 C47 H47 119.6 . . ?
C26 C48 H68 107(3) . . ?
C26 C48 H69 107(3) . . ?
H68 C48 H69 115(4) . . ?
C26 C48 H70 110(4) . . ?
H68 C48 H70 108(4) . . ?
H69 C48 H70 109(5) . . ?
C45 C49 C35 122.5(3) . . ?
C45 C49 H49 118.7 . . ?
C35 C49 H49 118.7 . . ?
N15 C50 C59 103.0(3) . . ?
N15 C50 H50A 111.2 . . ?
C59 C50 H50A 111.2 . . ?
N15 C50 H50B 111.2 . . ?
C59 C50 H50B 111.2 . . ?
H50A C50 H50B 109.1 . . ?
C55 C51 C39 119.1(3) . . ?
C55 C51 H51 120.5 . . ?
C39 C51 H51 120.5 . . ?
O19 C52 O64 124.1(4) . . ?
O19 C52 C63 124.7(4) . . ?
O64 C52 C63 111.2(4) . . ?
C36 C53 C44 112.7(3) . . ?
C36 C53 H53A 109.1 . . ?
C44 C53 H53A 109.1 . . ?
C36 C53 H53B 109.1 . . ?
C44 C53 H53B 109.1 . . ?
H53A C53 H53B 107.8 . . ?
C56 C54 C43 120.3(4) . . ?
C56 C54 H54 119.8 . . ?
C43 C54 H54 119.8 . . ?
C51 C55 C41 119.7(3) . . ?
C51 C55 H55 120.2 . . ?
C41 C55 H55 120.2 . . ?
C58 C56 C54 119.6(4) . . ?
C58 C56 H56 120.2 . . ?
C54 C56 H56 120.2 . . ?
C25 C57 C59 103.5(3) . . ?
C25 C57 H57A 111.1 . . ?
C59 C57 H57A 111.1 . . ?
C25 C57 H57B 111.1 . . ?
C59 C57 H57B 111.1 . . ?
H57A C57 H57B 109.0 . . ?
C56 C58 C47 120.4(4) . . ?
C56 C58 H58 119.8 . . ?
C47 C58 H58 119.8 . . ?
C50 C59 C57 102.9(3) . . ?
C50 C59 H59A 111.2 . . ?
C57 C59 H59A 111.2 . . ?
C50 C59 H59B 111.2 . . ?
C57 C59 H59B 111.2 . . ?
H59A C59 H59B 109.1 . . ?
F16 C60 F10 107.1(3) . . ?
F16 C60 F11 106.6(3) . . ?
F10 C60 F11 106.8(3) . . ?
F16 C60 S2 113.6(3) . . ?
F10 C60 S2 111.2(2) . . ?
F11 C60 S2 111.1(3) . . ?
C62 C61 H61A 109.5 . . ?
C62 C61 H61B 109.5 . . ?
H61A C61 H61B 109.5 . . ?
C62 C61 H61C 109.5 . . ?
H61A C61 H61C 109.5 . . ?
H61B C61 H61C 109.5 . . ?
O64 C62 C61 107.5(4) . . ?
O64 C62 H62A 110.2 . . ?
C61 C62 H62A 110.2 . . ?
O64 C62 H62B 110.2 . . ?
C61 C62 H62B 110.2 . . ?
H62A C62 H62B 108.5 . . ?
C52 C63 H63A 109.5 . . ?
C52 C63 H63B 109.5 . . ?
H63A C63 H63B 109.5 . . ?
C52 C63 H63C 109.5 . . ?
H63A C63 H63C 109.5 . . ?
H63B C63 H63C 109.5 . . ?

loop_
_geom_bond_atom_site_label_1
_geom_bond_atom_site_label_2
_geom_bond_distance
_geom_bond_site_symmetry_2
_geom_bond_publ_flag
CU1 O20 1.946(2) . ?
CU1 O8 1.957(3) . ?
CU1 N13 1.990(2) . ?
CU1 N14 2.056(3) . ?
CU1 O7 2.359(2) . ?
S1 O18 1.435(3) . ?
S1 O9 1.441(3) . ?
S1 O7 1.459(2) . ?
S1 C46 1.819(3) . ?
S2 O30 1.423(4) . ?
S2 O22 1.433(3) . ?
S2 O23 1.456(4) . ?
S2 C60 1.810(4) . ?
F4 C46 1.331(4) . ?
F5 C46 1.321(4) . ?
F6 C46 1.329(4) . ?
F10 C60 1.332(4) . ?
F11 C60 1.347(5) . ?
F16 C60 1.322(5) . ?
O8 C26 1.289(4) . ?
O19 C52 1.202(5) . ?
O20 C21 1.264(4) . ?
O64 C52 1.336(5) . ?
O64 C62 1.444(5) . ?
N12 N13 1.373(4) . ?
N12 C24 1.375(4) . ?
N12 C26 1.402(4) . ?
N13 C3 1.329(4) . ?
N14 C34 1.487(4) . ?
N14 C32 1.531(4) . ?
N14 H72 0.86(4) . ?
N15 C21 1.320(4) . ?
N15 C50 1.469(4) . ?
N15 C25 1.475(4) . ?
C3 C27 1.419(4) . ?
C3 C33 1.479(5) . ?
C21 C34 1.517(4) . ?
C24 C27 1.363(5) . ?
C24 C28 1.490(5) . ?
C25 C57 1.525(6) . ?
C25 H25A 0.9900 . ?
C25 H25B 0.9900 . ?
C26 C48 1.486(5) . ?
C27 H27 0.9500 . ?
C28 H17 0.94(4) . ?
C28 H65 0.94(5) . ?
C28 H66 0.98(5) . ?
C29 C37 1.517(4) . ?
C29 C34 1.538(4) . ?
C29 H29A 0.9900 . ?
C29 H29B 0.9900 . ?
C31 C42 1.405(5) . ?
C31 C35 1.406(5) . ?
C31 C44 1.510(5) . ?
C32 C38 1.521(4) . ?
C32 C35 1.521(4) . ?
C32 H32 1.0000 . ?
C33 H33A 0.9800 . ?
C33 H33B 0.9800 . ?
C33 H33C 0.9800 . ?
C34 H34 1.0000 . ?
C35 C49 1.400(5) . ?
C36 C41 1.400(5) . ?
C36 C38 1.400(4) . ?
C36 C53 1.500(5) . ?
C37 C47 1.383(5) . ?
C37 C43 1.392(5) . ?
C38 C39 1.392(4) . ?
C39 C51 1.396(5) . ?
C39 H39 0.9500 . ?
C40 C42 1.386(6) . ?
C40 C45 1.386(6) . ?
C40 H40 0.9500 . ?
C41 C55 1.392(5) . ?
C41 H41 0.9500 . ?
C42 H42 0.9500 . ?
C43 C54 1.393(5) . ?
C43 H43 0.9500 . ?
C44 C53 1.532(5) . ?
C44 H44A 0.9900 . ?
C44 H44B 0.9900 . ?
C45 C49 1.379(5) . ?
C45 H45 0.9500 . ?
C47 C58 1.398(6) . ?
C47 H47 0.9500 . ?
C48 H68 0.93(5) . ?
C48 H69 1.00(6) . ?
C48 H70 0.90(6) . ?
C49 H49 0.9500 . ?
C50 C59 1.518(5) . ?
C50 H50A 0.9900 . ?
C50 H50B 0.9900 . ?
C51 C55 1.388(5) . ?
C51 H51 0.9500 . ?
C52 C63 1.484(7) . ?
C53 H53A 0.9900 . ?
C53 H53B 0.9900 . ?
C54 C56 1.383(7) . ?
C54 H54 0.9500 . ?
C55 H55 0.9500 . ?
C56 C58 1.371(7) . ?
C56 H56 0.9500 . ?
C57 C59 1.525(6) . ?
C57 H57A 0.9900 . ?
C57 H57B 0.9900 . ?
C58 H58 0.9500 . ?
C59 H59A 0.9900 . ?
C59 H59B 0.9900 . ?
C61 C62 1.502(6) . ?
C61 H61A 0.9800 . ?
C61 H61B 0.9800 . ?
C61 H61C 0.9800 . ?
C62 H62A 0.9900 . ?
C62 H62B 0.9900 . ?
C63 H63A 0.9800 . ?
C63 H63B 0.9800 . ?
C63 H63C 0.9800 . ?

loop_
_geom_torsion_atom_site_label_1
_geom_torsion_atom_site_label_2
_geom_torsion_atom_site_label_3
_geom_torsion_atom_site_label_4
_geom_torsion
_geom_torsion_site_symmetry_1
_geom_torsion_site_symmetry_2
_geom_torsion_site_symmetry_3
_geom_torsion_site_symmetry_4
_geom_torsion_publ_flag
O18 S1 O7 CU1 80.79(19) . . . . ?
O9 S1 O7 CU1 -57.1(2) . . . . ?
C46 S1 O7 CU1 -168.22(16) . . . . ?
C24 N12 N13 C3 0.3(3) . . . . ?
C26 N12 N13 C3 -175.4(3) . . . . ?
C24 N12 N13 CU1 -174.1(2) . . . . ?
C26 N12 N13 CU1 10.2(3) . . . . ?
N12 N13 C3 C27 0.2(4) . . . . ?
CU1 N13 C3 C27 171.9(3) . . . . ?
N12 N13 C3 C33 179.7(3) . . . . ?
CU1 N13 C3 C33 -8.7(6) . . . . ?
CU1 O20 C21 N15 170.4(2) . . . . ?
CU1 O20 C21 C34 -8.3(4) . . . . ?
C50 N15 C21 O20 173.5(3) . . . . ?
C25 N15 C21 O20 -2.8(5) . . . . ?
C50 N15 C21 C34 -7.7(5) . . . . ?
C25 N15 C21 C34 175.9(3) . . . . ?
N13 N12 C24 C27 -0.6(4) . . . . ?
C26 N12 C24 C27 173.9(3) . . . . ?
N13 N12 C24 C28 175.8(3) . . . . ?
C26 N12 C24 C28 -9.6(6) . . . . ?
C21 N15 C25 C57 -173.1(3) . . . . ?
C50 N15 C25 C57 10.1(4) . . . . ?
CU1 O8 C26 N12 0.7(4) . . . . ?
CU1 O8 C26 C48 -176.9(3) . . . . ?
N13 N12 C26 O8 -7.5(4) . . . . ?
C24 N12 C26 O8 178.2(3) . . . . ?
N13 N12 C26 C48 170.3(3) . . . . ?
C24 N12 C26 C48 -4.1(5) . . . . ?
N12 C24 C27 C3 0.8(4) . . . . ?
C28 C24 C27 C3 -175.6(3) . . . . ?
N13 C3 C27 C24 -0.6(4) . . . . ?
C33 C3 C27 C24 179.9(3) . . . . ?
C34 N14 C32 C38 -66.4(3) . . . . ?
CU1 N14 C32 C38 175.40(19) . . . . ?
C34 N14 C32 C35 160.6(2) . . . . ?
CU1 N14 C32 C35 42.4(3) . . . . ?
C32 N14 C34 C21 -87.3(3) . . . . ?
CU1 N14 C34 C21 32.9(3) . . . . ?
C32 N14 C34 C29 150.7(2) . . . . ?
CU1 N14 C34 C29 -89.1(2) . . . . ?
O20 C21 C34 N14 -18.0(4) . . . . ?
N15 C21 C34 N14 163.3(3) . . . . ?
O20 C21 C34 C29 102.6(3) . . . . ?
N15 C21 C34 C29 -76.1(4) . . . . ?
C37 C29 C34 N14 -58.4(3) . . . . ?
C37 C29 C34 C21 -176.2(3) . . . . ?
C42 C31 C35 C49 2.0(5) . . . . ?
C44 C31 C35 C49 -175.4(3) . . . . ?
C42 C31 C35 C32 -173.4(3) . . . . ?
C44 C31 C35 C32 9.3(5) . . . . ?
C38 C32 C35 C49 146.2(3) . . . . ?
N14 C32 C35 C49 -85.8(3) . . . . ?
C38 C32 C35 C31 -38.3(4) . . . . ?
N14 C32 C35 C31 89.7(4) . . . . ?
C34 C29 C37 C47 108.2(4) . . . . ?
C34 C29 C37 C43 -69.0(4) . . . . ?
C41 C36 C38 C39 0.5(5) . . . . ?
C53 C36 C38 C39 178.7(3) . . . . ?
C41 C36 C38 C32 175.9(3) . . . . ?
C53 C36 C38 C32 -6.0(5) . . . . ?
C35 C32 C38 C39 -128.3(3) . . . . ?
N14 C32 C38 C39 104.6(3) . . . . ?
C35 C32 C38 C36 56.2(4) . . . . ?
N14 C32 C38 C36 -70.8(4) . . . . ?
C36 C38 C39 C51 0.3(5) . . . . ?
C32 C38 C39 C51 -175.3(3) . . . . ?
C38 C36 C41 C55 -0.4(6) . . . . ?
C53 C36 C41 C55 -178.6(4) . . . . ?
C45 C40 C42 C31 -1.0(6) . . . . ?
C35 C31 C42 C40 -0.5(5) . . . . ?
C44 C31 C42 C40 177.1(3) . . . . ?
C47 C37 C43 C54 0.0(6) . . . . ?
C29 C37 C43 C54 177.2(3) . . . . ?
C42 C31 C44 C53 153.4(3) . . . . ?
C35 C31 C44 C53 -29.3(5) . . . . ?
C42 C40 C45 C49 1.0(6) . . . . ?
O18 S1 C46 F5 67.6(3) . . . . ?
O9 S1 C46 F5 -171.2(3) . . . . ?
O7 S1 C46 F5 -51.7(3) . . . . ?
O18 S1 C46 F6 -53.2(3) . . . . ?
O9 S1 C46 F6 68.0(3) . . . . ?
O7 S1 C46 F6 -172.4(3) . . . . ?
O18 S1 C46 F4 -173.1(3) . . . . ?
O9 S1 C46 F4 -51.9(3) . . . . ?
O7 S1 C46 F4 67.7(3) . . . . ?
C43 C37 C47 C58 -0.2(6) . . . . ?
C29 C37 C47 C58 -177.5(4) . . . . ?
C40 C45 C49 C35 0.6(5) . . . . ?
C31 C35 C49 C45 -2.1(5) . . . . ?
C32 C35 C49 C45 173.8(3) . . . . ?
C21 N15 C50 C59 -162.0(4) . . . . ?
C25 N15 C50 C59 14.6(4) . . . . ?
C38 C39 C51 C55 -1.3(6) . . . . ?
C62 O64 C52 O19 -0.4(6) . . . . ?
C62 O64 C52 C63 178.6(4) . . . . ?
C41 C36 C53 C44 115.4(4) . . . . ?
C38 C36 C53 C44 -62.7(4) . . . . ?
C31 C44 C53 C36 72.6(4) . . . . ?
C37 C43 C54 C56 0.4(6) . . . . ?
C39 C51 C55 C41 1.4(6) . . . . ?
C36 C41 C55 C51 -0.6(6) . . . . ?
C43 C54 C56 C58 -0.5(7) . . . . ?
N15 C25 C57 C59 -30.6(4) . . . . ?
C54 C56 C58 C47 0.2(7) . . . . ?
C37 C47 C58 C56 0.1(7) . . . . ?
N15 C50 C59 C57 -33.2(5) . . . . ?
C25 C57 C59 C50 40.1(5) . . . . ?
O30 S2 C60 F16 176.4(3) . . . . ?
O22 S2 C60 F16 55.6(3) . . . . ?
O23 S2 C60 F16 -63.4(3) . . . . ?
O30 S2 C60 F10 -62.6(4) . . . . ?
O22 S2 C60 F10 176.6(3) . . . . ?
O23 S2 C60 F10 57.6(3) . . . . ?
O30 S2 C60 F11 56.2(3) . . . . ?
O22 S2 C60 F11 -64.6(3) . . . . ?
O23 S2 C60 F11 176.4(3) . . . . ?
C52 O64 C62 C61 -166.9(4) . . . . ?
